data_4318657
loop_
_publ_author_name
'Dominique Mandon'
'Ahmed Machkour'
'Sandrine Goetz'
'Richard Welter'

_publ_section_title
;
 Trigonal Bipyramidal Geometry and Tridentate Coordination Mode of the
 Tripod in FeCl2 Complexes with Tris(2-pyridylmethyl)amine Derivatives
 Bis-\a-Substituted with Bulky Groups. Structures and Spectroscopic
 Comparative Studies
;
_journal_name_full 'Inorganic Chemistry'
_journal_page_first 5364
_journal_page_last 5372
_journal_paper_doi 10.1021/ic011104t
_journal_volume 41
_journal_year 2002
_chemical_formula_moiety 'C68 H66 Cl4 Fe2 N11 O'
_chemical_formula_sum 'C68 H66 Cl4 Fe2 N11 O'
_chemical_formula_weight 1306.86
_chemical_name_systematic ' ?'
_space_group_IT_number 2
_symmetry_cell_setting triclinic
_symmetry_space_group_name_Hall '-P 1'
_symmetry_space_group_name_H-M 'P -1'
_cell_angle_alpha 113.786(6)
_cell_angle_beta 94.924(6)
_cell_angle_gamma 91.108(6)
_cell_formula_units_Z 1
_cell_length_a 9.1141(3)
_cell_length_b 12.6745(7)
_cell_length_c 15.6581(7)
_cell_measurement_reflns_used 10310
_cell_measurement_temperature 173
_cell_measurement_theta_max 27.5
_cell_measurement_theta_min 1.4
_cell_volume 1646.13(15)
_computing_publication_material CIFGEN_IN_OpenMoleN_(_1997)
_computing_structure_refinement LSFM_OpenMoleN_(_1997)
_computing_structure_solution Direct_methods_(SIR,_Burla_et_al.,_1989)
_diffrn_ambient_temperature 173
_diffrn_measurement_details
;
  10310 reflections were collected using program Collect
 ("Collect" Data collection software, Nonius B.V., 1998)
 The conditions were as follow : crystal to detector distance =  36. mm.
 Scan angle =  2.0 deg 1 scans of   89 sec per frame.
 Data collection was divided into  3 set(s)
 with the following starting angles and number of frames :

 Set 1 Theta =    6.40 Omega =    0.00 Kappa =    0.00   91 frames
 Set 2 Theta =   -5.40 Kappa =  139.00 Phi   =    0.00   17 frames
 Set 3 Theta =   -6.40 Kappa = -172.00 Phi   =    0.00   19 frames
 Friedel pairs were averaged. Internal R = 0.04
;
_diffrn_measurement_device_type KappaCCD
_diffrn_measurement_method '\p scans'
_diffrn_radiation_monochromator graphite
_diffrn_radiation_type Mo-K\a
_diffrn_radiation_wavelength 0.71073
_diffrn_reflns_av_R_equivalents 0.040
_diffrn_reflns_av_sigmaI/netI 0.333
_diffrn_reflns_limit_h_max 11
_diffrn_reflns_limit_h_min -11
_diffrn_reflns_limit_k_max 16
_diffrn_reflns_limit_k_min -13
_diffrn_reflns_limit_l_max 20
_diffrn_reflns_limit_l_min -19
_diffrn_reflns_number 10310
_diffrn_reflns_theta_max 27.46
_diffrn_reflns_theta_min 2.5
_diffrn_source xray_tube
_diffrn_standards_decay_% 0
_exptl_absorpt_coefficient_mu 0.654
_exptl_absorpt_correction_type none
_exptl_crystal_colour yellow
_exptl_crystal_density_diffrn 1.32
_exptl_crystal_density_method none
_exptl_crystal_description prism
_exptl_crystal_F_000 679
_exptl_crystal_size_max 0.20
_exptl_crystal_size_mid 0.08
_exptl_crystal_size_min 0.06
_refine_diff_density_max 0.657
_refine_diff_density_min -0.165
_refine_ls_extinction_method none
_refine_ls_goodness_of_fit_all 2.780
_refine_ls_goodness_of_fit_ref 1.202
_refine_ls_hydrogen_treatment noref
_refine_ls_matrix_type full
_refine_ls_number_constraints 0
_refine_ls_number_parameters 382
_refine_ls_number_reflns 4006
_refine_ls_number_restraints 3
_refine_ls_R_factor_all 0.117
_refine_ls_R_factor_gt 0.046
_refine_ls_shift/esd_mean 0.000
_refine_ls_shift/su_max 0.010
_refine_ls_structure_factor_coef F
_refine_ls_weighting_details 'w = 4Fo^2^/(\s^2^(Fo^2^) + 0.0064 Fo^4^)'
_refine_ls_weighting_scheme calc
_refine_ls_wR_factor_all 0.158
_refine_ls_wR_factor_ref 0.075
_reflns_number_gt 4006
_reflns_number_total 7457
_reflns_threshold_expression >3.0\s(I)
_cod_data_source_file ic011104t_s1.cif
_cod_data_source_block L4Fe(II)Cl2
_cod_depositor_comments
;
The following automatic conversions were performed:

'_refine_ls_weighting_scheme' value '4Fo^2^/(\s^2^(Fo^2^) + 0.0064
Fo^4^)' was changed to 'calc'. New tag '_refine_ls_weighting_details'
was created. The value of the new tag was set to 'w =
4Fo^2^/(\s^2^(Fo^2^) + 0.0064 Fo^4^)'.

Automatic conversion script
Id: cif_fix_values 3143 2015-03-26 13:38:13Z robertas 
;
_cod_original_cell_volume 1646.1(3)
_cod_database_code 4318657

loop_
_symmetry_equiv_pos_as_xyz
x,y,z
-x,-y,-z

loop_
_atom_site_aniso_label
_atom_site_aniso_U_11
_atom_site_aniso_U_22
_atom_site_aniso_U_33
_atom_site_aniso_U_12
_atom_site_aniso_U_13
_atom_site_aniso_U_23
_atom_site_aniso_type_symbol
FE 0.0198(2) 0.0200(2) 0.0325(3) 0.0023(2) 0.0030(2) 0.0086(2) Fe
CL1 0.0341(5) 0.0254(4) 0.0577(6) -0.0011(4) 0.0006(5) 0.0204(4) Cl
CL2 0.0286(4) 0.0400(5) 0.0461(5) -0.0028(4) 0.0055(4) 0.0236(4) Cl
N1 0.022(1) 0.027(2) 0.036(2) 0.003(1) 0.006(1) 0.017(1) N
C1 0.022(2) 0.033(2) 0.038(2) 0.001(2) 0.001(2) 0.021(1) C
C2 0.022(2) 0.045(2) 0.048(2) 0.002(2) 0.001(2) 0.029(2) C
C3 0.022(2) 0.059(2) 0.049(2) 0.014(2) 0.013(2) 0.038(2) C
C4 0.033(2) 0.046(2) 0.033(2) 0.015(2) 0.013(2) 0.023(1) C
C5 0.027(2) 0.027(2) 0.032(2) 0.007(1) 0.009(2) 0.017(1) C
C6 0.022(2) 0.031(2) 0.045(2) 0.000(2) -0.006(2) 0.020(1) C
C7 0.031(2) 0.035(2) 0.046(2) -0.006(2) 0.000(2) 0.015(2) C
C8 0.045(2) 0.045(3) 0.048(3) 0.003(2) 0.004(2) 0.008(2) C
C9 0.057(3) 0.033(3) 0.065(3) 0.000(2) -0.009(3) 0.004(2) C
C10 0.052(3) 0.031(2) 0.076(3) -0.011(2) -0.017(3) 0.016(2) C
C11 0.031(2) 0.039(2) 0.068(3) -0.006(2) -0.007(2) 0.028(2) C
C12 0.032(2) 0.023(2) 0.034(2) 0.008(2) 0.009(2) 0.013(1) C
N2 0.023(1) 0.024(1) 0.032(2) 0.002(1) 0.005(1) 0.014(1) N
C13 0.027(2) 0.030(2) 0.036(2) 0.005(2) 0.007(2) 0.019(1) C
C14 0.030(2) 0.031(2) 0.033(2) 0.002(2) 0.006(2) 0.016(1) C
N3 0.027(1) 0.033(2) 0.031(2) -0.002(1) 0.003(1) 0.013(1) N
C15 0.034(2) 0.029(2) 0.029(2) -0.003(2) 0.008(2) 0.010(2) C
C16 0.046(2) 0.041(3) 0.031(2) -0.004(2) 0.003(2) 0.008(2) C
C17 0.042(2) 0.056(3) 0.035(2) 0.002(2) -0.005(2) 0.016(2) C
C18 0.036(2) 0.053(3) 0.039(2) 0.006(2) 0.001(2) 0.023(2) C
C19 0.034(2) 0.025(2) 0.033(2) -0.003(2) 0.008(2) 0.002(2) C
C20 0.042(2) 0.033(2) 0.049(2) 0.003(2) 0.015(2) 0.010(2) C
C21 0.041(2) 0.039(2) 0.070(3) 0.012(2) 0.011(2) 0.017(2) C
C22 0.039(2) 0.040(3) 0.096(4) 0.005(2) 0.028(2) 0.012(3) C
C23 0.050(2) 0.054(3) 0.072(3) 0.002(2) 0.032(2) 0.012(3) C
C24 0.047(2) 0.044(3) 0.039(2) -0.005(2) 0.012(2) 0.006(2) C
C25 0.029(2) 0.021(2) 0.035(2) -0.003(2) 0.004(2) 0.009(1) C
C26 0.023(2) 0.029(2) 0.033(2) -0.002(1) 0.005(1) 0.016(1) C
N4 0.021(1) 0.026(2) 0.035(2) -0.001(1) 0.002(1) 0.013(1) N
C27 0.026(2) 0.028(2) 0.042(2) 0.003(2) 0.003(2) 0.013(2) C
C28 0.027(2) 0.038(2) 0.054(2) 0.007(2) 0.004(2) 0.025(2) C
C29 0.025(2) 0.050(2) 0.053(2) -0.002(2) -0.005(2) 0.030(2) C
C30 0.029(2) 0.035(2) 0.044(2) -0.007(2) -0.005(2) 0.017(2) C
C31 0.054(3) 0.061(4) 0.058(3) 0.011(3) -0.002(3) 0.009(3) C
C32 0.047(3) 0.074(4) 0.047(3) -0.003(3) 0.014(2) -0.007(3) C
N5 0.101(3) 0.093(4) 0.063(3) -0.008(3) 0.035(3) 0.005(3) N

loop_
_atom_site_label
_atom_site_fract_x
_atom_site_fract_y
_atom_site_fract_z
_atom_site_U_iso_or_equiv
_atom_site_occupancy
_atom_site_thermal_displace_type
_atom_site_calc_flag
_atom_site_calc_attached_atom
_atom_site_type_symbol
FE 0.83930(6) 0.27256(5) 0.53180(4) 0.0234(2) 1.000 Uani ? ? Fe
CL1 0.7608(1) 0.09850(9) 0.52920(8) 0.0368(5) 1.000 Uani ? ? Cl
CL2 0.9440(1) 0.33100(9) 0.42594(7) 0.0375(5) 1.000 Uani ? ? Cl
N1 0.6117(3) 0.3326(3) 0.5136(2) 0.028(1) 1.000 Uani ? ? N
C1 0.4902(4) 0.2719(4) 0.4576(3) 0.031(2) 1.000 Uani ? ? C
C2 0.3496(4) 0.3138(4) 0.4729(3) 0.036(2) 1.000 Uani ? ? C
C3 0.3331(4) 0.4183(4) 0.5441(3) 0.040(2) 1.000 Uani ? ? C
C4 0.4566(4) 0.4822(4) 0.6013(3) 0.037(2) 1.000 Uani ? ? C
C5 0.5943(4) 0.4362(3) 0.5835(3) 0.029(2) 1.000 Uani ? ? C
C6 0.5081(4) 0.1625(4) 0.3763(3) 0.031(2) 1.000 Uani ? ? C
C7 0.6109(4) 0.1561(4) 0.3126(3) 0.037(2) 1.000 Uani ? ? C
C8 0.6192(5) 0.0554(5) 0.2335(4) 0.046(3) 1.000 Uani ? ? C
C9 0.5281(6) -0.0409(5) 0.2166(4) 0.050(3) 1.000 Uani ? ? C
C10 0.4276(6) -0.0379(4) 0.2785(4) 0.049(3) 1.000 Uani ? ? C
C11 0.4175(5) 0.0635(4) 0.3581(4) 0.044(2) 1.000 Uani ? ? C
C12 0.7343(4) 0.5023(3) 0.6416(3) 0.029(2) 1.000 Uani ? ? C
N2 0.8316(3) 0.4224(3) 0.6646(2) 0.026(1) 1.000 Uani ? ? N
C13 0.7704(4) 0.3832(3) 0.7336(3) 0.031(2) 1.000 Uani ? ? C
C14 0.7515(4) 0.4773(4) 0.8278(3) 0.031(2) 1.000 Uani ? ? C
N3 0.6185(3) 0.5237(3) 0.8392(2) 0.030(2) 1.000 Uani ? ? N
C15 0.5982(4) 0.6071(4) 0.9233(3) 0.031(2) 1.000 Uani ? ? C
C16 0.7088(5) 0.6468(4) 0.9982(3) 0.039(2) 1.000 Uani ? ? C
C17 0.8437(5) 0.5994(5) 0.9853(3) 0.044(2) 1.000 Uani ? ? C
C18 0.8657(5) 0.5142(4) 0.9006(3) 0.042(2) 1.000 Uani ? ? C
C19 0.4493(4) 0.6568(4) 0.9332(3) 0.030(2) 1.000 Uani ? ? C
C20 0.3811(5) 0.6868(4) 0.8638(3) 0.041(2) 1.000 Uani ? ? C
C21 0.2430(5) 0.7322(4) 0.8728(4) 0.048(3) 1.000 Uani ? ? C
C22 0.1725(5) 0.7481(5) 0.9520(4) 0.053(3) 1.000 Uani ? ? C
C23 0.2393(5) 0.7181(5) 1.0214(4) 0.058(3) 1.000 Uani ? ? C
C24 0.3760(5) 0.6716(4) 1.0123(3) 0.043(2) 1.000 Uani ? ? C
C25 0.9864(4) 0.4733(3) 0.6954(3) 0.027(2) 1.000 Uani ? ? C
C26 1.0901(4) 0.3776(3) 0.6853(3) 0.028(2) 1.000 Uani ? ? C
N4 1.0552(3) 0.2773(3) 0.6100(2) 0.027(2) 1.000 Uani ? ? N
C27 1.1475(4) 0.1919(4) 0.5943(3) 0.031(2) 1.000 Uani ? ? C
C28 1.2785(4) 0.2018(4) 0.6499(3) 0.038(2) 1.000 Uani ? ? C
C29 1.3133(4) 0.3052(4) 0.7267(3) 0.041(2) 1.000 Uani ? ? C
C30 1.2177(4) 0.3942(4) 0.7452(3) 0.036(2) 1.000 Uani ? ? C
C31 1.0060(6) -0.0151(5) 0.6815(4) 0.058(3) 1.000 Uani ? ? C
C32 1.0083(5) 0.0991(6) 0.7554(4) 0.055(3) 1.000 Uani ? ? C
N5 1.0057(6) 0.1933(6) 0.8095(4) 0.084(4) 1.000 Uani ? ? N
O 0.0000 0.0000 0.0000 0.25(1) 0.250 Uiso ? ? O
C33 0.081(3) 0.060(2) 0.106(2) 0.18(1) 0.500 Uiso ? ? C
C34 0.200(3) 0.064(3) 0.030(2) 0.21(1) 0.500 Uiso ? ? C
C35 0.303(2) 0.069(2) 0.054(1) 0.108(5) 0.500 Uiso ? ? C
C36 0.231(2) 0.131(1) 0.125(1) 0.100(5) 0.500 Uiso ? ? C
N6 0.183(2) 0.190(2) 0.182(1) 0.158(7) 0.500 Uiso ? ? N
H1 0.2656 0.2696 0.4337 0.0452 1.000 Uiso calc C2 H
H2 0.2378 0.4470 0.5546 0.0486 1.000 Uiso calc C3 H
H3 0.4477 0.5552 0.6511 0.0442 1.000 Uiso calc C4 H
H4 0.6751 0.2214 0.3240 0.0495 1.000 Uiso calc C7 H
H5 0.6880 0.0523 0.1904 0.0645 1.000 Uiso calc C8 H
H6 0.5347 -0.1096 0.1621 0.0753 1.000 Uiso calc C9 H
H7 0.3658 -0.1043 0.2670 0.0731 1.000 Uiso calc C10 H
H8 0.3482 0.0655 0.4007 0.0585 1.000 Uiso calc C11 H
H9 0.7097 0.5617 0.6981 0.0376 1.000 Uiso calc C12 H
H10 0.7847 0.5356 0.6070 0.0376 1.000 Uiso calc C12 H
H11 0.8352 0.3303 0.7432 0.0377 1.000 Uiso calc C13 H
H12 0.6765 0.3448 0.7068 0.0377 1.000 Uiso calc C13 H
H13 0.6913 0.7055 1.0569 0.0541 1.000 Uiso calc C16 H
H14 0.9212 0.6257 1.0350 0.0597 1.000 Uiso calc C17 H
H15 0.9582 0.4802 0.8913 0.0536 1.000 Uiso calc C18 H
H16 0.4295 0.6762 0.8098 0.0560 1.000 Uiso calc C20 H
H17 0.1969 0.7523 0.8251 0.0663 1.000 Uiso calc C21 H
H18 0.0783 0.7795 0.9586 0.0811 1.000 Uiso calc C22 H
H19 0.1908 0.7296 1.0755 0.0802 1.000 Uiso calc C23 H
H20 0.4202 0.6496 1.0594 0.0602 1.000 Uiso calc C24 H
H21 0.9934 0.5269 0.7592 0.0376 1.000 Uiso calc C25 H
H22 1.0129 0.5118 0.6575 0.0376 1.000 Uiso calc C25 H
H23 1.1218 0.1206 0.5422 0.0421 1.000 Uiso calc C27 H
H24 1.3420 0.1397 0.6356 0.0490 1.000 Uiso calc C28 H
H25 1.4018 0.3154 0.7666 0.0529 1.000 Uiso calc C29 H
H26 1.2395 0.4654 0.7981 0.0475 1.000 Uiso calc C30 H
H27 1.0437 -0.0670 0.7068 0.0819 1.000 Uiso calc C31 H
H28 0.9075 -0.0399 0.6542 0.0819 1.000 Uiso calc C31 H
H29 1.0654 -0.0137 0.6350 0.0819 1.000 Uiso calc C31 H

loop_
_atom_type_symbol
_atom_type_description
_atom_type_scat_dispersion_real
_atom_type_scat_dispersion_imag
_atom_type_scat_source
C ? 0.002 0.002 International_Tables_Vol_IV_Table_2.3.1
H ? 0.000 0.000 International_Tables_Vol_IV_Table_2.3.1
Cl ? 0.132 0.159 International_Tables_Vol_IV_Table_2.3.1
Fe ? 0.301 0.845 International_Tables_Vol_IV_Table_2.3.1
N ? 0.004 0.003 International_Tables_Vol_IV_Table_2.3.1
O ? 0.008 0.006 International_Tables_Vol_IV_Table_2.3.1

loop_
_geom_angle_atom_site_label_1
_geom_angle_atom_site_label_2
_geom_angle_atom_site_label_3
_geom_angle
_geom_angle_site_symmetry_1
_geom_angle_site_symmetry_2
_geom_angle_site_symmetry_3
_geom_angle_publ_flag
CL1 FE CL2 134.74(5) . . . ?
CL1 FE N1 95.9(1) . . . ?
CL1 FE N2 116.0(1) . . . ?
CL1 FE N4 93.8(1) . . . ?
CL2 FE N1 96.6(1) . . . ?
CL2 FE N2 109.2(1) . . . ?
CL2 FE N4 93.2(1) . . . ?
N1 FE N2 78.0(1) . . . ?
N1 FE N4 154.6(1) . . . ?
N2 FE N4 76.6(1) . . . ?
C1 N1 C5 118.4(3) . . . ?
N1 C1 C2 121.1(4) . . . ?
N1 C1 C6 119.2(4) . . . ?
C2 C1 C6 119.6(4) . . . ?
C1 C2 C3 120.0(4) . . . ?
C2 C3 C4 119.6(4) . . . ?
C3 C4 C5 118.1(4) . . . ?
N1 C5 C4 122.8(4) . . . ?
N1 C5 C12 116.2(3) . . . ?
C4 C5 C12 121.0(4) . . . ?
C1 C6 C7 121.2(4) . . . ?
C1 C6 C11 120.7(4) . . . ?
C7 C6 C11 118.1(4) . . . ?
C6 C7 C8 120.4(5) . . . ?
C7 C8 C9 120.5(5) . . . ?
C8 C9 C10 120.4(5) . . . ?
C9 C10 C11 119.6(5) . . . ?
C6 C11 C10 121.0(5) . . . ?
C5 C12 N2 109.7(4) . . . ?
C12 N2 C13 112.2(3) . . . ?
C12 N2 C25 111.3(3) . . . ?
C13 N2 C25 112.5(3) . . . ?
N2 C13 C14 115.5(4) . . . ?
C13 C14 N3 117.0(4) . . . ?
C13 C14 C18 121.5(4) . . . ?
N3 C14 C18 121.5(4) . . . ?
C14 N3 C15 118.1(4) . . . ?
N3 C15 C16 122.5(4) . . . ?
N3 C15 C19 116.7(4) . . . ?
C16 C15 C19 120.8(4) . . . ?
C15 C16 C17 118.6(4) . . . ?
C16 C17 C18 119.6(5) . . . ?
C14 C18 C17 119.6(4) . . . ?
C15 C19 C20 120.7(4) . . . ?
C15 C19 C24 120.1(5) . . . ?
C20 C19 C24 119.2(4) . . . ?
C19 C20 C21 120.6(5) . . . ?
C20 C21 C22 119.6(6) . . . ?
C21 C22 C23 120.3(5) . . . ?
C22 C23 C24 120.4(5) . . . ?
C19 C24 C23 119.9(5) . . . ?
N2 C25 C26 109.4(3) . . . ?
C25 C26 N4 115.3(4) . . . ?
C25 C26 C30 122.5(4) . . . ?
N4 C26 C30 122.0(4) . . . ?
C26 N4 C27 118.1(4) . . . ?
N4 C27 C28 123.7(4) . . . ?
C27 C28 C29 117.7(4) . . . ?
C28 C29 C30 119.5(4) . . . ?
C26 C30 C29 119.1(4) . . . ?
C31 C32 N5 174.9(8) . . . ?
C33 O C33 180(3) . . 2_555 ?
C33 O C34 56(1) . . . ?
C33 O C34 123(1) . . 2_555 ?
C33 O C34 123(1) . 2_555 . ?
C33 O C34 56(1) . 2_555 2_555 ?
C34 O C34 180(3) . . 2_555 ?
O C33 C34 71(1) . . . ?
O C33 C36 119(2) . . . ?
O C33 N6 139(2) . . . ?
C34 C33 C36 49(1) . . . ?
C34 C33 N6 82(1) . . . ?
C36 C33 N6 35(1) . . . ?
O C34 C33 52(1) . . . ?
O C34 C36 111(2) . . . ?
C33 C34 C36 60(1) . . . ?
C33 C36 C34 69(1) . . . ?
C33 C36 C35 103(1) . . . ?
C33 C36 N6 83(2) . . . ?
C34 C36 C35 42(1) . . . ?
C34 C36 N6 141(2) . . . ?
C35 C36 N6 172(2) . . . ?
C33 N6 C36 60(1) . . . ?

loop_
_geom_bond_atom_site_label_1
_geom_bond_atom_site_label_2
_geom_bond_distance
_geom_bond_site_symmetry_1
_geom_bond_site_symmetry_2
_geom_bond_publ_flag
FE CL1 2.290(1) . . ?
FE CL2 2.333(1) . . ?
FE N1 2.258(3) . . ?
FE N2 2.186(4) . . ?
FE N4 2.213(3) . . ?
N1 C1 1.358(5) . . ?
N1 C5 1.351(6) . . ?
C1 C2 1.399(6) . . ?
C1 C6 1.480(7) . . ?
C2 C3 1.366(7) . . ?
C3 C4 1.390(7) . . ?
C4 C5 1.396(6) . . ?
C5 C12 1.518(6) . . ?
C6 C7 1.405(6) . . ?
C6 C11 1.404(7) . . ?
C7 C8 1.384(7) . . ?
C8 C9 1.383(8) . . ?
C9 C10 1.379(9) . . ?
C10 C11 1.394(8) . . ?
C12 N2 1.489(5) . . ?
N2 C13 1.500(6) . . ?
N2 C25 1.496(5) . . ?
C13 C14 1.504(6) . . ?
C14 N3 1.352(5) . . ?
C14 C18 1.396(6) . . ?
N3 C15 1.347(6) . . ?
C15 C16 1.395(6) . . ?
C15 C19 1.501(6) . . ?
C16 C17 1.374(7) . . ?
C17 C18 1.365(7) . . ?
C19 C20 1.393(7) . . ?
C19 C24 1.405(7) . . ?
C20 C21 1.389(7) . . ?
C21 C22 1.389(9) . . ?
C22 C23 1.387(9) . . ?
C23 C24 1.382(8) . . ?
C25 C26 1.518(6) . . ?
C26 N4 1.348(5) . . ?
C26 C30 1.385(6) . . ?
N4 C27 1.340(5) . . ?
C27 C28 1.387(6) . . ?
C28 C29 1.384(7) . . ?
C29 C30 1.390(7) . . ?
C31 C32 1.441(9) . . ?
C32 N5 1.155(8) . . ?
O C33 1.62(3) . . ?
O C33 1.62(3) . 2_555 ?
O C34 1.92(4) . . ?
O C34 1.92(4) . 2_555 ?
C33 C34 1.69(4) . . ?
C33 C36 1.56(3) . . ?
C33 N6 1.78(3) . . ?
C34 C36 1.38(4) . . ?
C35 C36 1.31(2) . . ?
C36 N6 1.05(2) . . ?

loop_
_geom_contact_atom_site_label_1
_geom_contact_atom_site_label_2
_geom_contact_distance
_geom_contact_site_symmetry_1
_geom_contact_site_symmetry_2
_geom_contact_publ_flag
? ? ? ? ? ?
